data_4117731
loop_
_publ_author_name
'Chikahiko Mitsui'
'Junshi Soeda'
'Kazumoto Miwa'
'Hayato Tsuji'
'Jun Takeya'
'Eiichi Nakamura'

_publ_section_title
;
 Naphtho[2,1-b:6,5-b']difuran: A Versatile Motif Available for
 Solution-Processed Single-Crystal Organic Field-Effect Transistors with
 High Hole Mobility
;
_journal_name_full 'Journal of the American Chemical Society'
_journal_page_first 5448
_journal_page_last 5451
_journal_paper_doi 10.1021/ja2120635
_journal_volume 134
_journal_year 2012
_chemical_formula_moiety 'C26 H16 O2'
_chemical_formula_sum 'C26 H16 O2'
_chemical_formula_weight 360.41
_space_group_IT_number 14
_symmetry_cell_setting monoclinic
_symmetry_Int_Tables_number 14
_symmetry_space_group_name_Hall '-P 2ybc'
_symmetry_space_group_name_H-M 'P 1 21/c 1'
_atom_sites_solution_hydrogens geom
_atom_sites_solution_primary direct
_atom_sites_solution_secondary difmap
_cell_angle_alpha 90.0000
_cell_angle_beta 98.885(7)
_cell_angle_gamma 90.0000
_cell_formula_units_Z 2
_cell_length_a 17.914(6)
_cell_length_b 7.661(3)
_cell_length_c 6.6577(19)
_cell_measurement_reflns_used 3353
_cell_measurement_temperature 296
_cell_measurement_theta_max 27.62
_cell_measurement_theta_min 3.13
_cell_volume 902.7(5)
_computing_cell_refinement 'RAPID AUTO'
_computing_data_collection 'RAPID AUTO (Rigaku, ????)'
_computing_data_reduction 'RAPID AUTO'
_computing_molecular_graphics 'CrystalStructure 4.0'
_computing_publication_material 'CrystalStructure 4.0 (Rigaku, 2010)'
_computing_structure_refinement 'SHELXL97 (Sheldrick, 2008)'
_computing_structure_solution 'Il Milione (Burla, et al., 2007)'
_diffrn_ambient_temperature 296
_diffrn_detector_area_resol_mean 10.000
_diffrn_measured_fraction_theta_full 0.998
_diffrn_measured_fraction_theta_max 0.998
_diffrn_measurement_device_type 'Rigaku R-AXIS RAPID'
_diffrn_measurement_method \w
_diffrn_radiation_type 'Mo K\a'
_diffrn_radiation_wavelength 0.71075
_diffrn_reflns_av_R_equivalents 0.0852
_diffrn_reflns_limit_h_max 21
_diffrn_reflns_limit_h_min -21
_diffrn_reflns_limit_k_max 9
_diffrn_reflns_limit_k_min -9
_diffrn_reflns_limit_l_max 8
_diffrn_reflns_limit_l_min -8
_diffrn_reflns_number 7142
_diffrn_reflns_theta_full 25.50
_diffrn_reflns_theta_max 25.50
_diffrn_standards_number 0
_exptl_absorpt_coefficient_mu 0.083
_exptl_absorpt_correction_T_max 0.992
_exptl_absorpt_correction_T_min 0.010
_exptl_absorpt_correction_type multi-scan
_exptl_absorpt_process_details 'ABSCOR (Rigaku, 1995)'
_exptl_crystal_colour colorless
_exptl_crystal_density_diffrn 1.326
_exptl_crystal_description platelet
_exptl_crystal_F_000 376.00
_exptl_crystal_size_max 0.100
_exptl_crystal_size_mid 0.100
_exptl_crystal_size_min 0.100
_refine_diff_density_max 0.160
_refine_diff_density_min -0.210
_refine_ls_extinction_method none
_refine_ls_goodness_of_fit_ref 0.923
_refine_ls_hydrogen_treatment constr
_refine_ls_number_parameters 127
_refine_ls_number_reflns 1674
_refine_ls_number_restraints 0
_refine_ls_R_factor_gt 0.0811
_refine_ls_shift/su_max 0.000
_refine_ls_structure_factor_coef Fsqd
_refine_ls_weighting_details 'w = 1/[\s^2^(Fo^2^)+(0.1544P)^2^+0.0000P] where P=(Fo^2^+2Fc^2^)/3'
_refine_ls_weighting_scheme calc
_refine_ls_wR_factor_ref 0.2775
_reflns_number_gt 738
_reflns_number_total 1675
_reflns_threshold_expression F^2^>2.0\s(F^2^)
_cod_data_source_file ja2120635_si_002.cif
_cod_data_source_block DPNDF
_cod_database_code 4117731

loop_
_symmetry_equiv_pos_site_id
_symmetry_equiv_pos_as_xyz
1 +X,+Y,+Z
2 -X,1/2+Y,1/2-Z
3 -X,-Y,-Z
4 +X,1/2-Y,1/2+Z

loop_
_atom_site_label
_atom_site_type_symbol
_atom_site_fract_x
_atom_site_fract_y
_atom_site_fract_z
_atom_site_U_iso_or_equiv
_atom_site_adp_type
_atom_site_occupancy
_atom_site_symmetry_multiplicity
_atom_site_calc_flag
_atom_site_refinement_flags
O1 O 0.28790(17) 0.4499(4) 0.3564(4) 0.0914(10) Uani 1.0 4 d .
C1 C 0.5129(3) 0.4683(5) 0.5998(6) 0.0820(12) Uani 1.0 4 d .
C2 C 0.4602(3) 0.4054(6) 0.7240(6) 0.0874(13) Uani 1.0 4 d .
C3 C 0.3847(3) 0.3981(6) 0.6530(6) 0.0890(12) Uani 1.0 4 d .
C4 C 0.3605(3) 0.4563(6) 0.4559(6) 0.0834(12) Uani 1.0 4 d .
C5 C 0.4081(3) 0.5259(5) 0.3287(6) 0.0801(12) Uani 1.0 4 d .
C6 C 0.3603(3) 0.5639(6) 0.1413(6) 0.0878(13) Uani 1.0 4 d .
C7 C 0.2894(3) 0.5140(6) 0.1628(7) 0.0904(13) Uani 1.0 4 d .
C8 C 0.2173(3) 0.5087(6) 0.0250(7) 0.0890(13) Uani 1.0 4 d .
C9 C 0.2086(3) 0.5888(7) -0.1633(7) 0.1032(15) Uani 1.0 4 d .
C10 C 0.1408(4) 0.5839(8) -0.2911(8) 0.1155(17) Uani 1.0 4 d .
C11 C 0.0801(4) 0.4981(9) -0.2334(9) 0.1197(18) Uani 1.0 4 d .
C12 C 0.0886(4) 0.4144(8) -0.0477(9) 0.1156(16) Uani 1.0 4 d .
C13 C 0.1553(3) 0.4194(7) 0.0806(8) 0.1019(15) Uani 1.0 4 d .
H2 H 0.4779 0.3688 0.8560 0.1049 Uiso 1.0 4 calc R
H3 H 0.3506 0.3556 0.7334 0.1069 Uiso 1.0 4 calc R
H6 H 0.3751 0.6136 0.0262 0.1054 Uiso 1.0 4 calc R
H9 H 0.2493 0.6469 -0.2039 0.1239 Uiso 1.0 4 calc R
H10 H 0.1359 0.6388 -0.4171 0.1385 Uiso 1.0 4 calc R
H11 H 0.0338 0.4964 -0.3186 0.1437 Uiso 1.0 4 calc R
H12 H 0.0481 0.3536 -0.0098 0.1388 Uiso 1.0 4 calc R
H13 H 0.1598 0.3634 0.2058 0.1223 Uiso 1.0 4 calc R

loop_
_atom_site_aniso_label
_atom_site_aniso_U_11
_atom_site_aniso_U_22
_atom_site_aniso_U_33
_atom_site_aniso_U_12
_atom_site_aniso_U_13
_atom_site_aniso_U_23
O1 0.109(3) 0.085(2) 0.0861(17) 0.0024(16) 0.0319(16) 0.0066(14)
C1 0.109(4) 0.061(3) 0.081(2) 0.000(2) 0.028(3) -0.0035(17)
C2 0.114(4) 0.074(3) 0.078(3) -0.006(3) 0.025(3) 0.0018(19)
C3 0.112(4) 0.074(3) 0.086(3) -0.003(3) 0.032(3) 0.0034(19)
C4 0.103(3) 0.068(3) 0.083(3) -0.000(3) 0.025(3) -0.0024(19)
C5 0.109(3) 0.059(3) 0.076(3) 0.003(2) 0.025(3) -0.0035(17)
C6 0.111(4) 0.072(3) 0.087(3) 0.004(3) 0.036(3) 0.0040(19)
C7 0.120(4) 0.074(3) 0.085(3) 0.010(3) 0.038(3) 0.0049(19)
C8 0.104(3) 0.079(3) 0.088(3) 0.008(3) 0.029(3) 0.006(2)
C9 0.116(4) 0.100(4) 0.098(3) 0.006(3) 0.030(3) 0.012(3)
C10 0.128(5) 0.120(5) 0.097(4) 0.007(4) 0.017(4) 0.019(3)
C11 0.114(4) 0.129(5) 0.116(4) 0.016(4) 0.015(4) 0.003(3)
C12 0.111(4) 0.114(5) 0.122(4) 0.005(3) 0.019(4) 0.004(3)
C13 0.114(4) 0.097(4) 0.098(3) 0.004(3) 0.026(3) 0.010(3)

loop_
_atom_type_symbol
_atom_type_description
_atom_type_scat_dispersion_real
_atom_type_scat_dispersion_imag
_atom_type_scat_source
C C 0.0033 0.0016
;
International Tables for Crystallography
(1992, Vol. C, Tables 4.2.6.8 and 6.1.1.4)
;
H H 0.0000 0.0000
;
International Tables for Crystallography
(1992, Vol. C, Table 6.1.1.4)
;
O O 0.0106 0.0060
;
International Tables for Crystallography
(1992, Vol. C, Tables 4.2.6.8 and 6.1.1.4)
;

loop_
_geom_angle_atom_site_label_1
_geom_angle_atom_site_label_2
_geom_angle_atom_site_label_3
_geom_angle
_geom_angle_publ_flag
_geom_angle_site_symmetry_1
_geom_angle_site_symmetry_3
C4 O1 C7 106.5(4) yes . .
C1 C1 C2 120.5(4) yes 3_666 .
C1 C1 C5 117.7(4) yes 3_666 3_666
C2 C1 C5 121.8(4) yes . 3_666
C1 C2 C3 121.4(4) yes . .
C2 C3 C4 117.5(5) yes . .
O1 C4 C3 125.5(5) yes . .
O1 C4 C5 110.2(4) yes . .
C3 C4 C5 124.3(4) yes . .
C1 C5 C4 118.5(4) yes 3_666 .
C1 C5 C6 135.8(4) yes 3_666 .
C4 C5 C6 105.5(4) yes . .
C5 C6 C7 107.2(4) yes . .
O1 C7 C6 110.6(4) yes . .
O1 C7 C8 115.5(4) yes . .
C6 C7 C8 133.8(4) yes . .
C7 C8 C9 121.4(5) yes . .
C7 C8 C13 120.4(4) yes . .
C9 C8 C13 118.2(4) yes . .
C8 C9 C10 121.0(5) yes . .
C9 C10 C11 120.1(5) yes . .
C10 C11 C12 119.3(5) yes . .
C11 C12 C13 121.0(6) yes . .
C8 C13 C12 120.3(5) yes . .
C1 C2 H2 119.293 no . .
C3 C2 H2 119.311 no . .
C2 C3 H3 121.252 no . .
C4 C3 H3 121.254 no . .
C5 C6 H6 126.415 no . .
C7 C6 H6 126.396 no . .
C8 C9 H9 119.483 no . .
C10 C9 H9 119.487 no . .
C9 C10 H10 119.924 no . .
C11 C10 H10 119.930 no . .
C10 C11 H11 120.350 no . .
C12 C11 H11 120.359 no . .
C11 C12 H12 119.483 no . .
C13 C12 H12 119.479 no . .
C8 C13 H13 119.867 no . .
C12 C13 H13 119.869 no . .

loop_
_geom_bond_atom_site_label_1
_geom_bond_atom_site_label_2
_geom_bond_distance
_geom_bond_publ_flag
_geom_bond_site_symmetry_2
O1 C4 1.366(6) yes .
O1 C7 1.383(5) yes .
C1 C1 1.423(5) yes 3_666
C1 C2 1.431(7) yes .
C1 C5 1.422(6) yes 3_666
C2 C3 1.364(7) yes .
C3 C4 1.391(6) yes .
C4 C5 1.398(7) yes .
C5 C6 1.430(6) yes .
C6 C7 1.355(7) yes .
C7 C8 1.465(6) yes .
C8 C9 1.383(7) yes .
C8 C13 1.402(7) yes .
C9 C10 1.371(7) yes .
C10 C11 1.376(9) yes .
C11 C12 1.380(8) yes .
C12 C13 1.357(7) yes .
C2 H2 0.930 no .
C3 H3 0.930 no .
C6 H6 0.930 no .
C9 H9 0.930 no .
C10 H10 0.930 no .
C11 H11 0.930 no .
C12 H12 0.930 no .
C13 H13 0.930 no .

loop_
_geom_contact_atom_site_label_1
_geom_contact_atom_site_label_2
_geom_contact_distance
_geom_contact_publ_flag
_geom_contact_site_symmetry_2
O1 C1 3.590(6) no 3_666
O1 C13 2.779(6) no .
C1 C3 2.864(7) no 3_666
C1 C4 2.752(6) no .
C2 C5 2.810(6) no .
C2 C6 3.210(7) no 3_666
C3 C6 3.599(6) no .
C3 C7 3.554(6) no .
C4 C8 3.563(6) no .
C6 C9 3.136(7) no .
C8 C11 2.775(7) no .
C9 C12 2.740(8) no .
C10 C13 2.753(7) no .
O1 C3 3.559(6) no 4_554
C1 C2 3.556(6) no 2_656
C2 C1 3.556(6) no 2_646
C2 C5 3.532(6) no 4_555
C3 O1 3.559(6) no 4_555
C3 C4 3.449(6) no 4_555
C3 C5 3.456(6) no 4_555
C3 C6 3.580(6) no 1_556
C3 C6 3.565(6) no 4_555
C3 C7 3.594(7) no 4_555
C4 C3 3.449(6) no 4_554
C5 C2 3.532(6) no 4_554
C5 C3 3.456(6) no 4_554
C6 C3 3.580(6) no 1_554
C6 C3 3.565(6) no 4_554
C7 C3 3.594(7) no 4_554
C12 C12 3.581(9) no 3_565
O1 H3 2.6855 no .
O1 H6 3.1472 no .
O1 H13 2.4486 no .
C1 H2 3.3089 no 3_666
C1 H3 3.2840 no .
C1 H6 3.0127 no 3_666
C2 H6 3.1581 no 3_666
C4 H2 3.1998 no .
C4 H6 3.1518 no .
C5 H2 2.6658 no 3_666
C5 H3 3.2987 no .
C6 H2 2.9413 no 3_666
C6 H9 2.8686 no .
C7 H9 2.6405 no .
C7 H13 2.6467 no .
C8 H6 2.9379 no .
C8 H10 3.2341 no .
C8 H12 3.2308 no .
C9 H6 3.0601 no .
C9 H11 3.2213 no .
C9 H13 3.2319 no .
C10 H12 3.2158 no .
C11 H9 3.2168 no .
C11 H13 3.2197 no .
C12 H10 3.2192 no .
C13 H9 3.2324 no .
C13 H11 3.2193 no .
H2 H3 2.3021 no .
H2 H6 2.6328 no 3_666
H6 H9 2.5343 no .
H9 H10 2.2932 no .
H10 H11 2.3097 no .
H11 H12 2.3080 no .
H12 H13 2.2780 no .
O1 H3 2.7741 no 4_554
O1 H9 3.4567 no 1_556
O1 H9 3.1775 no 4_565
C1 H2 3.0843 no 2_656
C1 H2 3.0631 no 4_554
C1 H6 3.5546 no 2_645
C2 H2 3.3287 no 3_667
C2 H2 3.2797 no 4_554
C2 H6 3.1409 no 1_556
C3 H2 3.4493 no 4_554
C3 H3 3.3805 no 4_554
C3 H6 3.0104 no 1_556
C3 H9 3.3366 no 1_556
C4 H2 3.3914 no 4_554
C4 H3 2.8031 no 4_554
C4 H6 3.3324 no 4_565
C4 H9 3.5524 no 1_556
C5 H2 3.2664 no 4_554
C5 H3 3.1316 no 4_554
C5 H6 3.1539 no 4_565
C6 H2 3.3935 no 1_554
C6 H3 3.1318 no 1_554
C6 H3 3.2817 no 4_554
C6 H6 3.5398 no 4_565
C6 H9 3.2490 no 4_565
C7 H3 3.4379 no 1_554
C7 H3 3.0469 no 4_554
C7 H9 2.8719 no 4_565
C8 H3 3.5048 no 1_554
C8 H9 3.1983 no 4_565
C8 H10 3.1217 no 4_565
C9 H3 3.2680 no 1_554
C9 H10 3.0660 no 4_565
C10 H10 3.2848 no 4_565
C10 H13 3.4443 no 4_554
C11 H10 3.5388 no 4_565
C11 H11 3.3433 no 3_564
C11 H12 3.2135 no 3_565
C11 H12 3.2633 no 4_554
C11 H13 3.1709 no 4_554
C12 H11 3.5872 no 3_565
C12 H12 3.0963 no 3_565
C12 H13 3.0820 no 4_554
C13 H10 3.4028 no 4_565
C13 H13 3.3151 no 4_554
H2 C1 3.0843 no 2_646
H2 C1 3.0631 no 4_555
H2 C2 3.3287 no 3_667
H2 C2 3.2797 no 4_555
H2 C3 3.4493 no 4_555
H2 C4 3.3914 no 4_555
H2 C5 3.2664 no 4_555
H2 C6 3.3935 no 1_556
H2 H2 2.8063 no 3_667
H2 H6 2.9728 no 1_556
H3 O1 2.7741 no 4_555
H3 C3 3.3805 no 4_555
H3 C4 2.8031 no 4_555
H3 C5 3.1316 no 4_555
H3 C6 3.1318 no 1_556
H3 C6 3.2817 no 4_555
H3 C7 3.4379 no 1_556
H3 C7 3.0469 no 4_555
H3 C8 3.5048 no 1_556
H3 C9 3.2680 no 1_556
H3 H6 2.7632 no 1_556
H3 H9 2.9461 no 1_556
H6 C1 3.5546 no 2_655
H6 C2 3.1409 no 1_554
H6 C3 3.0104 no 1_554
H6 C4 3.3324 no 4_564
H6 C5 3.1539 no 4_564
H6 C6 3.5398 no 4_564
H6 H2 2.9728 no 1_554
H6 H3 2.7632 no 1_554
H6 H9 3.5946 no 4_565
H9 O1 3.4567 no 1_554
H9 O1 3.1775 no 4_564
H9 C3 3.3366 no 1_554
H9 C4 3.5524 no 1_554
H9 C6 3.2490 no 4_564
H9 C7 2.8719 no 4_564
H9 C8 3.1983 no 4_564
H9 H3 2.9461 no 1_554
H9 H6 3.5946 no 4_564
H9 H10 3.4168 no 4_565
H10 C8 3.1217 no 4_564
H10 C9 3.0660 no 4_564
H10 C10 3.2848 no 4_564
H10 C11 3.5388 no 4_564
H10 C13 3.4028 no 4_564
H10 H9 3.4168 no 4_564
H10 H11 3.4277 no 3_564
H10 H13 3.3573 no 1_554
H11 C11 3.3433 no 3_564
H11 C12 3.5872 no 3_565
H11 H10 3.4277 no 3_564
H11 H11 2.5294 no 3_564
H11 H12 3.2285 no 2_554
H11 H12 3.0391 no 3_565
H11 H12 2.9965 no 4_554
H11 H13 3.5519 no 4_554
H12 C11 3.2135 no 3_565
H12 C11 3.2633 no 4_555
H12 C12 3.0963 no 3_565
H12 H11 3.2285 no 2_544
H12 H11 3.0391 no 3_565
H12 H11 2.9965 no 4_555
H12 H12 2.8424 no 3_565
H12 H13 3.3959 no 4_554
H13 C10 3.4443 no 4_555
H13 C11 3.1709 no 4_555
H13 C12 3.0820 no 4_555
H13 C13 3.3151 no 4_555
H13 H10 3.3573 no 1_556
H13 H11 3.5519 no 4_555
H13 H12 3.3959 no 4_555

loop_
_geom_torsion_atom_site_label_1
_geom_torsion_atom_site_label_2
_geom_torsion_atom_site_label_3
_geom_torsion_atom_site_label_4
_geom_torsion
_geom_torsion_publ_flag
_geom_torsion_site_symmetry_1
_geom_torsion_site_symmetry_3
_geom_torsion_site_symmetry_4
C4 O1 C7 C6 -1.5(5) no . . .
C4 O1 C7 C8 176.4(3) no . . .
C7 O1 C4 C3 -177.6(4) no . . .
C7 O1 C4 C5 0.7(4) no . . .
C1 C1 C2 C3 2.5(6) no 3_666 . .
C2 C1 C1 C2 -180(391789) no . 3_666 3_666
C2 C1 C1 C5 -1.5(6) no . 3_666 .
C1 C1 C5 C4 1.0(5) no 3_666 3_666 3_666
C1 C1 C5 C6 175.2(4) no 3_666 3_666 3_666
C5 C1 C1 C2 1.5(6) no 3_666 3_666 3_666
C5 C1 C1 C5 180(288248) no 3_666 3_666 .
C2 C1 C5 C4 -177.5(4) no . 3_666 3_666
C2 C1 C5 C6 -3.2(7) no . 3_666 3_666
C5 C1 C2 C3 -179.0(4) no 3_666 . .
C1 C2 C3 C4 -0.9(6) no . . .
C2 C3 C4 O1 176.3(4) no . . .
C2 C3 C4 C5 -1.8(6) no . . .
O1 C4 C5 C1 -175.6(3) no . . 3_666
O1 C4 C5 C6 0.3(4) no . . .
C3 C4 C5 C1 2.8(6) no . . 3_666
C3 C4 C5 C6 178.6(4) no . . .
C1 C5 C6 C7 173.6(4) no 3_666 . .
C4 C5 C6 C7 -1.2(5) no . . .
C5 C6 C7 O1 1.7(5) no . . .
C5 C6 C7 C8 -175.7(4) no . . .
O1 C7 C8 C9 171.6(4) no . . .
O1 C7 C8 C13 -9.3(6) no . . .
C6 C7 C8 C9 -11.1(8) no . . .
C6 C7 C8 C13 168.0(5) no . . .
C7 C8 C9 C10 -179.7(4) no . . .
C7 C8 C13 C12 -179.8(4) no . . .
C9 C8 C13 C12 -0.7(7) no . . .
C13 C8 C9 C10 1.1(7) no . . .
C8 C9 C10 C11 -0.2(8) no . . .
C9 C10 C11 C12 -1.2(9) no . . .
C10 C11 C12 C13 1.7(9) no . . .
C11 C12 C13 C8 -0.7(8) no . . .
